data_7027408
loop_
_publ_author_name
'Janiak, Christoph'
'Braun, Lothar'
'Girgsdies, Frank'

_publ_section_title
;
 A new route to tris(pyrazolyl)borate ligands and new structural
 variations in TlTp complexes&#x200A;&#x2020;
;
_journal_issue 17
_journal_name_full 'Journal of the Chemical Society, Dalton Transactions'
_journal_page_first 3133
_journal_paper_doi 10.1039/a902264c
_journal_year 1999
_chemical_formula_sum 'C16 H24 B N6 Tl'
_chemical_formula_weight 515.59
_chemical_melting_point 232
_chemical_name_systematic
; 
 [methyltris(3,5-dimethylpyrazol-1-yl)boratothallium(I)] 
;
_space_group_IT_number 14
_symmetry_cell_setting monoclinic
_symmetry_space_group_name_Hall '-P 2yn'
_symmetry_space_group_name_H-M 'P 1 21/n 1'
_atom_sites_solution_hydrogens geom
_atom_sites_solution_primary direct
_atom_sites_solution_secondary difmap
_audit_creation_method SHELXL-97
_cell_angle_alpha 90.00
_cell_angle_beta 96.1250(10)
_cell_angle_gamma 90.00
_cell_formula_units_Z 4
_cell_length_a 11.46560(10)
_cell_length_b 9.96760(10)
_cell_length_c 17.0414(3)
_cell_measurement_reflns_used 7222
_cell_measurement_temperature 293(2)
_cell_measurement_theta_max 27.50
_cell_measurement_theta_min 2.04
_cell_volume 1936.45(4)
_computing_cell_refinement 'SMART (Siemens, 1994)'
_computing_data_collection 'SMART (Siemens, 1994)'
_computing_data_reduction 'SAINT (Siemens, 1995)'
_computing_structure_refinement 'SHELXL-97 (Sheldrick, 1997)'
_computing_structure_solution 'SHELXS-97 (Sheldrick, 1990)'
_diffrn_ambient_temperature 293(2)
_diffrn_measured_fraction_theta_full 0.998
_diffrn_measured_fraction_theta_max 0.998
_diffrn_measurement_device_type 'Siemens SMART CCD'
_diffrn_measurement_method '\w scan'
_diffrn_radiation_monochromator graphite
_diffrn_radiation_source 'fine-focus sealed tube'
_diffrn_radiation_type MoK\a
_diffrn_radiation_wavelength 0.71073
_diffrn_reflns_av_R_equivalents 0.0604
_diffrn_reflns_av_sigmaI/netI 0.0573
_diffrn_reflns_limit_h_max 14
_diffrn_reflns_limit_h_min -14
_diffrn_reflns_limit_k_max 12
_diffrn_reflns_limit_k_min -12
_diffrn_reflns_limit_l_max 22
_diffrn_reflns_limit_l_min -14
_diffrn_reflns_number 14261
_diffrn_reflns_theta_full 27.50
_diffrn_reflns_theta_max 27.50
_diffrn_reflns_theta_min 2.04
_exptl_absorpt_coefficient_mu 8.350
_exptl_absorpt_correction_T_max 0.2528
_exptl_absorpt_correction_T_min 0.1229
_exptl_absorpt_correction_type 'empirical (SADABS)'
_exptl_crystal_colour 'colourless, transparent'
_exptl_crystal_density_diffrn 1.769
_exptl_crystal_density_method 'not measured'
_exptl_crystal_description 'irregular shape'
_exptl_crystal_F_000 992
_exptl_crystal_size_max 0.45
_exptl_crystal_size_mid 0.20
_exptl_crystal_size_min 0.10
_refine_diff_density_max 0.651
_refine_diff_density_min -1.211
_refine_diff_density_rms 0.173
_refine_ls_extinction_coef 0.00185(10)
_refine_ls_extinction_expression Fc^*^=kFc[1+0.001xFc^2^\l^3^/sin(2\q)]^-1/4^
_refine_ls_extinction_method SHELXL
_refine_ls_goodness_of_fit_ref 1.048
_refine_ls_hydrogen_treatment mixed
_refine_ls_matrix_type full
_refine_ls_number_parameters 225
_refine_ls_number_reflns 4432
_refine_ls_number_restraints 0
_refine_ls_restrained_S_all 1.048
_refine_ls_R_factor_all 0.0560
_refine_ls_R_factor_gt 0.0312
_refine_ls_shift/su_max 0.001
_refine_ls_shift/su_mean 0.000
_refine_ls_structure_factor_coef Fsqd
_refine_ls_weighting_details 'calc w=1/[\s^2^(Fo^2^)+(0.0112P)^2^+0.0000P] where P=(Fo^2^+2Fc^2^)/3'
_refine_ls_weighting_scheme calc
_refine_ls_wR_factor_gt 0.0566
_refine_ls_wR_factor_ref 0.0625
_reflns_number_gt 3304
_reflns_number_total 4432
_reflns_threshold_expression >2sigma(I)
_cod_data_source_file 902264csup1.cif
_cod_data_source_block LB59
_cod_database_code 7027408

loop_
_symmetry_equiv_pos_as_xyz
'x, y, z'
'-x+1/2, y+1/2, -z+1/2'
'-x, -y, -z'
'x-1/2, -y-1/2, z-1/2'

loop_
_atom_site_label
_atom_site_type_symbol
_atom_site_fract_x
_atom_site_fract_y
_atom_site_fract_z
_atom_site_U_iso_or_equiv
_atom_site_adp_type
_atom_site_occupancy
_atom_site_symmetry_multiplicity
_atom_site_calc_flag
_atom_site_refinement_flags
Tl Tl 0.270054(16) 0.269618(17) 0.226951(10) 0.04835(8) Uani 1 1 d .
B B 0.4913(4) 0.5167(5) 0.2902(3) 0.0385(11) Uani 1 1 d .
N1 N 0.3924(3) 0.5335(3) 0.34628(19) 0.0331(7) Uani 1 1 d .
N2 N 0.2881(3) 0.4669(3) 0.3308(2) 0.0395(8) Uani 1 1 d .
C1 C 0.2244(4) 0.4941(4) 0.3899(3) 0.0467(11) Uani 1 1 d .
C2 C 0.2851(4) 0.5771(5) 0.4437(3) 0.0502(12) Uani 1 1 d .
H2 H 0.2590 0.6117 0.4894 0.080 Uiso 1 1 calc R
C3 C 0.3922(4) 0.5990(4) 0.4168(2) 0.0399(10) Uani 1 1 d .
C4 C 0.1010(4) 0.4410(6) 0.3900(3) 0.0738(16) Uani 1 1 d .
H4A H 0.0460 0.5125 0.3776 0.080 Uiso 1 1 calc R
H4B H 0.0910 0.4057 0.4413 0.080 Uiso 1 1 calc R
H4C H 0.0876 0.3713 0.3513 0.080 Uiso 1 1 calc R
C5 C 0.4911(4) 0.6775(5) 0.4571(3) 0.0613(14) Uani 1 1 d .
H5A H 0.5610 0.6239 0.4617 0.080 Uiso 1 1 calc R
H5B H 0.4729 0.7028 0.5088 0.080 Uiso 1 1 calc R
H5C H 0.5033 0.7567 0.4270 0.080 Uiso 1 1 calc R
N3 N 0.5562(3) 0.3835(3) 0.3146(2) 0.0387(8) Uani 1 1 d .
N4 N 0.4878(3) 0.2697(3) 0.3134(2) 0.0439(9) Uani 1 1 d .
C6 C 0.5606(5) 0.1691(5) 0.3350(3) 0.0516(12) Uani 1 1 d .
C7 C 0.6740(4) 0.2155(5) 0.3517(3) 0.0593(13) Uani 1 1 d .
H7 H 0.7399 0.1648 0.3688 0.080 Uiso 1 1 calc R
C8 C 0.6701(4) 0.3511(5) 0.3380(3) 0.0461(11) Uani 1 1 d .
C9 C 0.5149(5) 0.0275(5) 0.3388(3) 0.0807(18) Uani 1 1 d .
H9A H 0.5046 0.0055 0.3925 0.080 Uiso 1 1 calc R
H9B H 0.5700 -0.0336 0.3196 0.080 Uiso 1 1 calc R
H9C H 0.4410 0.0204 0.3068 0.080 Uiso 1 1 calc R
C10 C 0.7710(4) 0.4447(6) 0.3443(3) 0.0738(17) Uani 1 1 d .
H10A H 0.8418 0.3962 0.3607 0.080 Uiso 1 1 calc R
H10B H 0.7595 0.5131 0.3823 0.080 Uiso 1 1 calc R
H10C H 0.7772 0.4854 0.2938 0.080 Uiso 1 1 calc R
N5 N 0.4318(3) 0.4974(3) 0.20318(19) 0.0387(8) Uani 1 1 d .
N6 N 0.3380(3) 0.5799(3) 0.1762(2) 0.0446(9) Uani 1 1 d .
C11 C 0.3187(4) 0.5602(5) 0.0979(3) 0.0521(12) Uani 1 1 d .
C12 C 0.3986(5) 0.4685(5) 0.0747(3) 0.0593(13) Uani 1 1 d .
H12 H 0.4026 0.4374 0.0236 0.080 Uiso 1 1 calc R
C13 C 0.4710(4) 0.4314(5) 0.1406(3) 0.0487(11) Uani 1 1 d .
C14 C 0.2233(5) 0.6345(6) 0.0494(3) 0.0769(17) Uani 1 1 d .
H14A H 0.1842 0.6930 0.0829 0.080 Uiso 1 1 calc R
H14B H 0.1680 0.5717 0.0242 0.080 Uiso 1 1 calc R
H14C H 0.2566 0.6867 0.0100 0.080 Uiso 1 1 calc R
C15 C 0.5738(5) 0.3393(6) 0.1440(3) 0.0691(15) Uani 1 1 d .
H15A H 0.6426 0.3853 0.1671 0.080 Uiso 1 1 calc R
H15B H 0.5854 0.3108 0.0916 0.080 Uiso 1 1 calc R
H15C H 0.5596 0.2624 0.1755 0.080 Uiso 1 1 calc R
C16 C 0.5729(4) 0.6469(5) 0.2881(3) 0.0558(13) Uani 1 1 d .
H16A H 0.6193 0.6569 0.3381 0.080 Uiso 1 1 calc R
H16B H 0.5246 0.7249 0.2777 0.080 Uiso 1 1 calc R
H16C H 0.6238 0.6368 0.2472 0.080 Uiso 1 1 calc R

loop_
_atom_site_aniso_label
_atom_site_aniso_U_11
_atom_site_aniso_U_22
_atom_site_aniso_U_33
_atom_site_aniso_U_23
_atom_site_aniso_U_13
_atom_site_aniso_U_12
Tl 0.05232(12) 0.04780(12) 0.04390(11) -0.00603(9) 0.00040(8) -0.01393(9)
B 0.039(3) 0.036(3) 0.040(3) 0.001(2) 0.004(2) -0.003(2)
N1 0.0314(18) 0.0322(18) 0.0350(18) 0.0007(14) 0.0003(16) -0.0016(14)
N2 0.0332(19) 0.043(2) 0.042(2) -0.0023(16) 0.0035(18) -0.0035(16)
C1 0.039(3) 0.054(3) 0.049(3) 0.007(2) 0.011(2) 0.009(2)
C2 0.056(3) 0.060(3) 0.036(3) 0.001(2) 0.007(2) 0.008(2)
C3 0.048(3) 0.034(2) 0.035(2) 0.0016(18) -0.007(2) 0.0068(19)
C4 0.050(3) 0.097(4) 0.077(4) -0.004(3) 0.024(3) -0.004(3)
C5 0.070(3) 0.063(3) 0.047(3) -0.008(3) -0.010(3) -0.005(3)
N3 0.033(2) 0.041(2) 0.042(2) 0.0016(16) 0.0016(17) -0.0001(16)
N4 0.048(2) 0.0361(19) 0.047(2) 0.0026(17) 0.0050(19) 0.0017(17)
C6 0.063(3) 0.045(3) 0.048(3) 0.004(2) 0.008(3) 0.008(2)
C7 0.052(3) 0.073(4) 0.053(3) 0.008(3) 0.007(3) 0.024(3)
C8 0.036(3) 0.061(3) 0.042(3) 0.002(2) 0.006(2) 0.008(2)
C9 0.110(5) 0.046(3) 0.086(4) 0.005(3) 0.012(4) 0.010(3)
C10 0.034(3) 0.108(5) 0.078(4) 0.010(3) 0.001(3) -0.004(3)
N5 0.038(2) 0.044(2) 0.0354(18) 0.0057(16) 0.0070(17) 0.0007(16)
N6 0.042(2) 0.054(2) 0.038(2) 0.0042(17) 0.0038(19) 0.0030(17)
C11 0.056(3) 0.062(3) 0.038(3) 0.006(2) 0.001(3) 0.004(2)
C12 0.066(4) 0.076(4) 0.037(3) -0.004(2) 0.013(3) 0.001(3)
C13 0.052(3) 0.055(3) 0.041(3) 0.003(2) 0.014(2) 0.002(2)
C14 0.079(4) 0.100(5) 0.048(3) 0.009(3) -0.008(3) 0.018(3)
C15 0.077(4) 0.082(4) 0.052(3) -0.002(3) 0.021(3) 0.027(3)
C16 0.053(3) 0.054(3) 0.061(3) 0.002(2) 0.007(3) -0.014(2)

loop_
_atom_type_symbol
_atom_type_description
_atom_type_scat_dispersion_real
_atom_type_scat_dispersion_imag
_atom_type_scat_source
C C 0.0033 0.0016 'International Tables Vol C Tables 4.2.6.8 and 6.1.1.4'
H H 0.0000 0.0000 'International Tables Vol C Tables 4.2.6.8 and 6.1.1.4'
N N 0.0061 0.0033 'International Tables Vol C Tables 4.2.6.8 and 6.1.1.4'
Tl Tl -2.8358 9.6688 'International Tables Vol C Tables 4.2.6.8 and 6.1.1.4'
B B 0.0013 0.0007 'International Tables Vol C Tables 4.2.6.8 and 6.1.1.4'

loop_
_geom_angle_atom_site_label_1
_geom_angle_atom_site_label_2
_geom_angle_atom_site_label_3
_geom_angle
_geom_angle_site_symmetry_3
N2 Tl N4 68.89(10) .
N2 Tl N6 96.49(10) 2_545
N4 Tl N6 96.57(10) 2_545
N3 B N1 106.5(3) .
N3 B N5 107.0(3) .
N1 B N5 108.5(3) .
N3 B C16 115.7(4) .
N1 B C16 112.9(4) .
N5 B C16 105.8(4) .
C3 N1 N2 108.6(3) .
C3 N1 B 130.9(3) .
N2 N1 B 120.3(3) .
C1 N2 N1 107.0(3) .
C1 N2 Tl 130.3(3) .
N1 N2 Tl 119.7(2) .
N2 C1 C2 110.4(4) .
N2 C1 C4 121.3(4) .
C2 C1 C4 128.3(4) .
C1 C2 C3 106.3(4) .
N1 C3 C2 107.6(4) .
N1 C3 C5 125.9(4) .
C2 C3 C5 126.5(4) .
C8 N3 N4 109.6(3) .
C8 N3 B 134.1(4) .
N4 N3 B 116.3(3) .
C6 N4 N3 106.0(4) .
C6 N4 Tl 130.7(3) .
N3 N4 Tl 119.3(2) .
N4 C6 C7 110.7(4) .
N4 C6 C9 120.4(5) .
C7 C6 C9 128.9(5) .
C8 C7 C6 106.3(4) .
N3 C8 C7 107.2(4) .
N3 C8 C10 126.0(4) .
C7 C8 C10 126.7(4) .
C13 N5 N6 109.4(3) .
C13 N5 B 130.3(4) .
N6 N5 B 118.7(3) .
C11 N6 N5 106.3(4) .
C11 N6 Tl 129.1(3) 2
N5 N6 Tl 124.3(2) 2
N6 C11 C12 109.7(4) .
N6 C11 C14 120.6(5) .
C12 C11 C14 129.7(5) .
C13 C12 C11 107.8(4) .
N5 C13 C12 106.7(4) .
N5 C13 C15 126.1(4) .
C12 C13 C15 127.2(4) .

loop_
_geom_bond_atom_site_label_1
_geom_bond_atom_site_label_2
_geom_bond_distance
_geom_bond_site_symmetry_2
Tl N2 2.638(3) .
Tl N4 2.760(4) .
Tl N6 2.876(4) 2_545
B N3 1.557(6) .
B N1 1.568(6) .
B N5 1.577(6) .
B C16 1.602(6) .
N1 C3 1.367(5) .
N1 N2 1.368(4) .
N2 C1 1.334(5) .
C1 C2 1.369(6) .
C1 C4 1.510(6) .
C2 C3 1.374(6) .
C3 C5 1.484(6) .
N3 C8 1.362(5) .
N3 N4 1.378(4) .
N4 C6 1.331(5) .
C6 C7 1.380(7) .
C6 C9 1.510(7) .
C7 C8 1.372(7) .
C8 C10 1.482(6) .
N5 C13 1.369(5) .
N5 N6 1.393(5) .
N6 C11 1.343(6) .
N6 Tl 2.876(4) 2
C11 C12 1.380(7) .
C11 C14 1.496(6) .
C12 C13 1.373(6) .
C13 C15 1.490(6) .
